data_1100167
_chemical_formula_sum 'La Mn O3'
_space_group_IT_number 62
_symmetry_cell_setting orthorhombic
_symmetry_space_group_name_Hall '-P 2c 2ab'
_symmetry_space_group_name_H-M 'P b n m'
_cell_angle_alpha 90.00000
_cell_angle_beta 90.00000
_cell_angle_gamma 90.00000
_cell_formula_units_Z ?
_cell_length_a 5.53649(5)
_cell_length_b 5.74713(5)
_cell_length_c 7.69259(7)
_cell_volume 244.770(4)
_diffrn_radiation_probe neutron
_diffrn_radiation_type 'Constant Wavelength Neutron Diffraction'
_diffrn_radiation_wavelength 1.22720
_diffrn_source 'nuclear reactor'
_pd_meas_2theta_range_inc 0.050000
_pd_meas_2theta_range_max 125.45000
_pd_meas_2theta_range_min 0.00000
_pd_meas_number_of_points 2510
_pd_proc_2theta_range_inc 0.050000
_pd_proc_2theta_range_max 125.4496
_pd_proc_2theta_range_min -0.0005
_pd_proc_ls_prof_R_factor 5.0739
_pd_proc_ls_prof_wR_expected 3.9633
_pd_proc_ls_prof_wR_factor 5.9063
_pd_proc_wavelength 1.227200
_refine_ls_number_parameters 28
_refine_ls_number_reflns 438
_refine_ls_number_restraints 3
_refine_ls_R_I_factor 4.9552
_cod_depositor_comments
;
The following automatic conversions were performed:
'_symmetry_cell_setting' value 'Orthorhombic' changed to 'orthorhombic'
according to '/home/saulius/struct/CIF-dictionaries/cif_core.dic'
dictionary named 'cif_core.dic' version 2.4.1 from 2010-06-29.

Automatic conversion script
Id: cif_fix_enum 1527 2010-12-29 10:47:43Z saulius 
;
_cod_original_sg_symbol_H-M 'P B N M'
_cod_database_code 1100167
_pd_proc_ls_prof_cr_factor 9.2733
_pd_proc_ls_prof_cwr_factor 9.0514
_pd_proc_ls_prof_cwr_expected 6.0738
_pd_proc_ls_prof_chi2 2.2208
_pd_proc_ls_prof_echi2 2.2437

loop_
_symmetry_equiv_pos_as_xyz
x,y,z
x+1/2,-y+1/2,-z
-x+1/2,y+1/2,-z+1/2
-x,-y,z+1/2
-x,-y,-z
-x+1/2,y+1/2,z
x+1/2,-y+1/2,z+1/2
x,y,-z+1/2

loop_
_atom_site_label
_atom_site_fract_x
_atom_site_fract_y
_atom_site_fract_z
_atom_site_U_iso_or_equiv
_atom_site_occupancy
_atom_site_adp_type
_atom_site_type_symbol
La -0.00768(11) 0.04908(12) 0.25000 0.0043(2) 1.00000 Uiso LA
Mn 0.50000 0.00000 0.00000 0.0026(4) 1.00000 Uiso MN
O1 0.0743(2) 0.4873(2) 0.25000 0.0062(3) 1.00000 Uiso O
O2 0.72563(17) 0.30660(17) 0.03842(12) 0.0053(2) 1.00000 Uiso O

loop_
_atom_type_symbol
_atom_type_scat_length_neutron
_atom_type_scat_source
LA 0.82400 V.F._Sears_Neutron_News_3_26_(1992)
MN -0.37300 V.F._Sears_Neutron_News_3_26_(1992)
O 0.58030 V.F._Sears_Neutron_News_3_26_(1992)
